data_4318971
loop_
_publ_author_name
'Yahong Li'
'Angie Turnas'
'James T. Ciszewski'
'Aaron L. Odom'

_publ_section_title
;
 Group-4 \h1-Pyrrolyl Complexes Incorporating
 N,N-Di(pyrrolyl-\a-methyl)-N-methylamine
;
_journal_name_full 'Inorganic Chemistry'
_journal_page_first 6298
_journal_page_last 6306
_journal_paper_doi 10.1021/ic0259484
_journal_volume 41
_journal_year 2002
_chemical_formula_sum 'C32 H36 Co N6 Ti'
_chemical_formula_weight 611.50
_chemical_name_systematic
;
  ?
;
_space_group_IT_number 14
_symmetry_cell_setting monoclinic
_symmetry_space_group_name_Hall '-P 2ybc'
_symmetry_space_group_name_H-M 'P 1 21/c 1'
_atom_sites_solution_hydrogens geom
_atom_sites_solution_primary direct
_atom_sites_solution_secondary difmap
_audit_creation_method SHELXL-97
_cell_angle_alpha 90.00
_cell_angle_beta 100.80(4)
_cell_angle_gamma 90.00
_cell_formula_units_Z 8
_cell_length_a 17.691(7)
_cell_length_b 29.628(13)
_cell_length_c 11.272(7)
_cell_measurement_temperature 293(2)
_cell_volume 5804(5)
_computing_cell_refinement 'Bruker SMART'
_computing_data_collection 'Bruker SMART'
_computing_data_reduction 'Bruker SHELXTL'
_computing_molecular_graphics 'Bruker SHELXTL'
_computing_publication_material 'Bruker SHELXTL'
_computing_structure_refinement 'SHELXL-97 (Sheldrick, 1997)'
_computing_structure_solution 'SHELXS-97 (Sheldrick, 1990)'
_diffrn_ambient_temperature 293(2)
_diffrn_measured_fraction_theta_full 0.989
_diffrn_measured_fraction_theta_max 0.989
_diffrn_measurement_device_type 'CCD area detector'
_diffrn_measurement_method 'phi and omega scans'
_diffrn_radiation_monochromator graphite
_diffrn_radiation_source 'fine-focus sealed tube'
_diffrn_radiation_type MoK\a
_diffrn_radiation_wavelength 0.71073
_diffrn_reflns_av_R_equivalents 0.1959
_diffrn_reflns_av_sigmaI/netI 0.2276
_diffrn_reflns_limit_h_max 19
_diffrn_reflns_limit_h_min -18
_diffrn_reflns_limit_k_max 32
_diffrn_reflns_limit_k_min -32
_diffrn_reflns_limit_l_max 9
_diffrn_reflns_limit_l_min -12
_diffrn_reflns_number 21024
_diffrn_reflns_theta_full 23.30
_diffrn_reflns_theta_max 23.30
_diffrn_reflns_theta_min 1.36
_exptl_absorpt_coefficient_mu 0.879
_exptl_absorpt_correction_T_max 0.8794
_exptl_absorpt_correction_T_min 0.7662
_exptl_absorpt_correction_type empirical
_exptl_crystal_colour red-orange
_exptl_crystal_density_diffrn 1.400
_exptl_crystal_density_method 'not measured'
_exptl_crystal_description 'parrallel p'
_exptl_crystal_F_000 2552
_exptl_crystal_size_max 0.32
_exptl_crystal_size_mid 0.31
_exptl_crystal_size_min 0.15
_refine_diff_density_max 0.750
_refine_diff_density_min -0.557
_refine_diff_density_rms 0.095
_refine_ls_extinction_coef 0.00000(6)
_refine_ls_extinction_expression Fc^*^=kFc[1+0.001xFc^2^\l^3^/sin(2\q)]^-1/4^
_refine_ls_extinction_method SHELXL
_refine_ls_goodness_of_fit_ref 0.820
_refine_ls_hydrogen_treatment mixed
_refine_ls_matrix_type full
_refine_ls_number_parameters 723
_refine_ls_number_reflns 8296
_refine_ls_number_restraints 0
_refine_ls_restrained_S_all 0.820
_refine_ls_R_factor_all 0.1721
_refine_ls_R_factor_gt 0.0620
_refine_ls_shift/su_max 0.948
_refine_ls_shift/su_mean 0.001
_refine_ls_structure_factor_coef Fsqd
_refine_ls_weighting_details 'calc w=1/[\s^2^(Fo^2^)+(0.0466P)^2^+0.0000P] where P=(Fo^2^+2Fc^2^)/3'
_refine_ls_weighting_scheme calc
_refine_ls_wR_factor_gt 0.1170
_refine_ls_wR_factor_ref 0.1520
_reflns_number_gt 3511
_reflns_number_total 8296
_reflns_threshold_expression >2sigma(I)
_cod_data_source_file ic0259484_6.cif
_cod_data_source_block sao17
_cod_depositor_comments
;
The following automatic conversions were performed:

'_symmetry_cell_setting' value 'Monoclinic' changed to 'monoclinic'
according to the built-in table from CIF Core dictionary named
'cif_core.dic' version 2.4.1 from 2010-06-29.

Automatic conversion script
Id: cif_fix_values 1646 2011-03-28 12:23:43Z adriana 
;
_cod_database_code 4318971

loop_
_symmetry_equiv_pos_as_xyz
'x, y, z'
'-x, y+1/2, -z+1/2'
'-x, -y, -z'
'x, -y-1/2, z-1/2'

loop_
_atom_site_label
_atom_site_type_symbol
_atom_site_fract_x
_atom_site_fract_y
_atom_site_fract_z
_atom_site_U_iso_or_equiv
_atom_site_adp_type
_atom_site_occupancy
_atom_site_symmetry_multiplicity
_atom_site_calc_flag
_atom_site_refinement_flags
_atom_site_disorder_assembly
_atom_site_disorder_group
Ti Ti 0.18898(8) 0.39143(5) 0.44642(11) 0.0264(4) Uani 1 1 d . . .
Ti' Ti 0.31309(8) 0.60858(4) 0.01792(11) 0.0234(4) Uani 1 1 d . . .
CoB Co -0.00626(6) 0.32066(4) -0.00667(8) 0.0297(3) Uani 1 1 d . . .
CoA Co 0.49206(6) 0.31560(4) 0.55156(9) 0.0373(3) Uani 1 1 d . . .
N1 N 0.0721(4) 0.3796(2) 0.4472(5) 0.0302(17) Uani 1 1 d . . .
N1' N 0.2099(3) 0.57274(19) -0.0227(5) 0.0244(16) Uani 1 1 d . . .
N2 N 0.1982(3) 0.3900(2) 0.2654(5) 0.0272(16) Uani 1 1 d . . .
N2' N 0.2874(3) 0.6725(2) -0.0497(5) 0.0275(16) Uani 1 1 d . . .
N3 N 0.1225(3) 0.45724(19) 0.3729(5) 0.0236(16) Uani 1 1 d . . .
N3' N 0.2922(4) 0.5960(2) -0.1906(5) 0.0296(17) Uani 1 1 d . . .
N4 N 0.2161(3) 0.3255(2) 0.4966(5) 0.0320(17) Uani 1 1 d . . .
N4' N 0.3001(3) 0.61918(19) 0.1958(5) 0.0208(15) Uani 1 1 d . . .
N5 N 0.2921(3) 0.4254(2) 0.4999(5) 0.0280(17) Uani 1 1 d . . .
N5' N 0.4297(4) 0.6162(2) 0.0209(5) 0.0258(16) Uani 1 1 d . . .
N6 N 0.2064(4) 0.3921(2) 0.6571(5) 0.0320(17) Uani 1 1 d . . .
N6' N 0.3731(3) 0.5445(2) 0.1117(5) 0.0242(16) Uani 1 1 d . . .
C11B C 0.0273(6) 0.3248(3) 0.1742(6) 0.047(3) Uani 1 1 d . . .
H11A H 0.0750 0.3384 0.2178 0.056 Uiso 1 1 calc R . .
C11A C 0.4717(5) 0.3275(3) 0.7197(7) 0.045(2) Uani 1 1 d . . .
H11B H 0.4597 0.3570 0.7509 0.055 Uiso 1 1 calc R . .
C11 C 0.0293(5) 0.3413(3) 0.4606(6) 0.040(2) Uani 1 1 d . . .
H11C H 0.0486 0.3121 0.4692 0.048 Uiso 1 1 calc R . .
C11' C 0.1524(5) 0.5635(3) 0.0385(7) 0.030(2) Uani 1 1 d . . .
H11D H 0.1516 0.5731 0.1169 0.035 Uiso 1 1 calc R . .
C12B C -0.0443(5) 0.3465(3) 0.1406(7) 0.040(2) Uani 1 1 d . . .
H12A H -0.0552 0.3783 0.1543 0.048 Uiso 1 1 calc R . .
C12A C 0.4171(5) 0.2966(3) 0.6576(8) 0.053(3) Uani 1 1 d . . .
H12B H 0.3610 0.2999 0.6402 0.063 Uiso 1 1 calc R . .
C12 C -0.0466(5) 0.3532(3) 0.4593(7) 0.046(3) Uani 1 1 d . . .
H12C H -0.0870 0.3339 0.4665 0.055 Uiso 1 1 calc R . .
C12' C 0.0953(5) 0.5380(3) -0.0317(7) 0.036(2) Uani 1 1 d . . .
H12D H 0.0502 0.5273 -0.0104 0.043 Uiso 1 1 calc R . .
C13B C -0.0966(5) 0.3147(3) 0.0795(7) 0.048(2) Uani 1 1 d . . .
H13A H -0.1505 0.3208 0.0436 0.058 Uiso 1 1 calc R . .
C13A C 0.4597(5) 0.2601(3) 0.6299(7) 0.047(3) Uani 1 1 d . . .
H13B H 0.4373 0.2334 0.5854 0.056 Uiso 1 1 calc R . .
C13 C -0.0504(5) 0.4003(3) 0.4449(7) 0.041(2) Uani 1 1 d . . .
H13C H -0.0942 0.4180 0.4405 0.049 Uiso 1 1 calc R . .
C13' C 0.1200(5) 0.5315(3) -0.1428(7) 0.033(2) Uani 1 1 d . . .
H13D H 0.0935 0.5161 -0.2099 0.039 Uiso 1 1 calc R . .
C14B C -0.0595(6) 0.2739(3) 0.0759(7) 0.043(2) Uani 1 1 d . . .
H14A H -0.0829 0.2461 0.0390 0.052 Uiso 1 1 calc R . .
C14A C 0.5398(5) 0.2671(3) 0.6679(6) 0.039(2) Uani 1 1 d . . .
H14B H 0.5818 0.2465 0.6595 0.047 Uiso 1 1 calc R . .
C14 C 0.0211(5) 0.4154(3) 0.4384(6) 0.032(2) Uani 1 1 d . . .
C14' C 0.1890(5) 0.5516(3) -0.1331(7) 0.034(2) Uani 1 1 d . . .
C15B C 0.0170(6) 0.2789(3) 0.1346(7) 0.047(3) Uani 1 1 d . . .
H15A H 0.0563 0.2552 0.1469 0.057 Uiso 1 1 calc R . .
C15A C 0.5455(5) 0.3102(3) 0.7240(6) 0.035(2) Uani 1 1 d . . .
H15B H 0.5935 0.3254 0.7599 0.042 Uiso 1 1 calc R . .
C21B C 0.0858(5) 0.3401(3) -0.0741(7) 0.042(2) Uani 1 1 d . . .
H21A H 0.1375 0.3455 -0.0270 0.050 Uiso 1 1 calc R . .
C21A C 0.5660(6) 0.3475(4) 0.4630(8) 0.056(3) Uani 1 1 d . . .
H21B H 0.6205 0.3540 0.4936 0.067 Uiso 1 1 calc R . .
C21 C 0.2498(5) 0.3727(3) 0.2014(7) 0.034(2) Uani 1 1 d . . .
H21C H 0.2835 0.3492 0.2281 0.040 Uiso 1 1 calc R . .
C21' C 0.2923(4) 0.7153(3) -0.0033(7) 0.036(2) Uani 1 1 d . . .
H21D H 0.3064 0.7223 0.0783 0.043 Uiso 1 1 calc R . .
C22B C 0.0281(5) 0.3723(3) -0.1010(7) 0.044(2) Uani 1 1 d . . .
H22A H 0.0326 0.4038 -0.0738 0.053 Uiso 1 1 calc R . .
C22A C 0.5346(6) 0.3078(3) 0.4004(7) 0.055(3) Uani 1 1 d . . .
H22B H 0.5642 0.2818 0.3809 0.066 Uiso 1 1 calc R . .
C22 C 0.2456(5) 0.3945(3) 0.0923(7) 0.041(2) Uani 1 1 d . . .
H22C H 0.2745 0.3884 0.0332 0.049 Uiso 1 1 calc R . .
C22' C 0.2732(5) 0.7469(3) -0.0950(8) 0.047(2) Uani 1 1 d . . .
H22D H 0.2721 0.7782 -0.0871 0.056 Uiso 1 1 calc R . .
C23B C -0.0393(6) 0.3527(3) -0.1694(7) 0.048(3) Uani 1 1 d . . .
H23A H -0.0885 0.3677 -0.1999 0.058 Uiso 1 1 calc R . .
C23A C 0.4533(6) 0.3122(4) 0.3724(7) 0.064(3) Uani 1 1 d . . .
H23B H 0.4166 0.2903 0.3294 0.077 Uiso 1 1 calc R . .
C23 C 0.1887(5) 0.4280(3) 0.0888(7) 0.033(2) Uani 1 1 d . . .
H23C H 0.1728 0.4483 0.0264 0.040 Uiso 1 1 calc R . .
C23' C 0.2560(5) 0.7217(3) -0.2023(7) 0.044(2) Uani 1 1 d . . .
H23D H 0.2413 0.7333 -0.2798 0.053 Uiso 1 1 calc R . .
C24B C -0.0200(5) 0.3074(3) -0.1850(7) 0.047(3) Uani 1 1 d . . .
H24A H -0.0551 0.2846 -0.2280 0.057 Uiso 1 1 calc R . .
C24A C 0.4356(7) 0.3560(4) 0.4166(8) 0.083(4) Uani 1 1 d . . .
H24B H 0.3842 0.3691 0.4116 0.100 Uiso 1 1 calc R . .
C24 C 0.1608(5) 0.4250(2) 0.1954(7) 0.027(2) Uani 1 1 d . . .
C24' C 0.2646(4) 0.6772(3) -0.1725(7) 0.034(2) Uani 1 1 d . . .
C25B C 0.0583(5) 0.2989(3) -0.1260(7) 0.042(2) Uani 1 1 d . . .
H25A H 0.0866 0.2704 -0.1235 0.051 Uiso 1 1 calc R . .
C25A C 0.5036(7) 0.3752(3) 0.4705(8) 0.069(3) Uani 1 1 d . . .
H25B H 0.5077 0.4043 0.5121 0.082 Uiso 1 1 calc R . .
C31' C 0.2462(5) 0.5533(3) -0.2143(7) 0.043(2) Uani 1 1 d . . .
H31A H 0.2199 0.5525 -0.2979 0.052 Uiso 1 1 calc R . .
H31B H 0.2802 0.5274 -0.1996 0.052 Uiso 1 1 calc R . .
C31 C 0.0540(4) 0.4610(2) 0.4272(6) 0.028(2) Uani 1 1 d . . .
H31C H 0.0161 0.4800 0.3773 0.033 Uiso 1 1 calc R . .
H31D H 0.0674 0.4748 0.5064 0.033 Uiso 1 1 calc R . .
C32 C 0.0992(4) 0.4489(2) 0.2401(6) 0.030(2) Uani 1 1 d . . .
H32A H 0.0525 0.4309 0.2245 0.036 Uiso 1 1 calc R . .
H32B H 0.0888 0.4774 0.1979 0.036 Uiso 1 1 calc R . .
C32' C 0.2425(5) 0.6345(3) -0.2445(6) 0.042(2) Uani 1 1 d . . .
H32C H 0.1890 0.6274 -0.2448 0.051 Uiso 1 1 calc R . .
H32D H 0.2486 0.6391 -0.3274 0.051 Uiso 1 1 calc R . .
C33 C 0.1665(4) 0.5001(2) 0.3894(6) 0.035(2) Uani 1 1 d . . .
H33A H 0.1337 0.5246 0.3561 0.053 Uiso 1 1 calc R . .
H33B H 0.2095 0.4982 0.3489 0.053 Uiso 1 1 calc R . .
H33C H 0.1848 0.5053 0.4740 0.053 Uiso 1 1 calc R . .
C33' C 0.3610(5) 0.5935(3) -0.2432(7) 0.049(3) Uani 1 1 d . . .
H33D H 0.3467 0.5883 -0.3286 0.073 Uiso 1 1 calc R . .
H33E H 0.3929 0.5691 -0.2067 0.073 Uiso 1 1 calc R . .
H33F H 0.3889 0.6214 -0.2292 0.073 Uiso 1 1 calc R . .
C41 C 0.2362(5) 0.2874(3) 0.4409(7) 0.042(2) Uani 1 1 d . . .
H41A H 0.2467 0.2866 0.3631 0.051 Uiso 1 1 calc R . .
C41' C 0.2471(4) 0.6409(3) 0.2478(6) 0.028(2) Uani 1 1 d . . .
H41B H 0.2183 0.6656 0.2143 0.034 Uiso 1 1 calc R . .
C42 C 0.2385(5) 0.2503(3) 0.5154(8) 0.052(3) Uani 1 1 d . . .
H42A H 0.2499 0.2207 0.4978 0.063 Uiso 1 1 calc R . .
C42' C 0.2420(5) 0.6215(3) 0.3563(7) 0.034(2) Uani 1 1 d . . .
H42B H 0.2098 0.6304 0.4085 0.041 Uiso 1 1 calc R . .
C43 C 0.2205(5) 0.2663(3) 0.6213(8) 0.053(3) Uani 1 1 d . . .
H43A H 0.2176 0.2489 0.6890 0.063 Uiso 1 1 calc R . .
C43' C 0.2947(5) 0.5856(3) 0.3737(7) 0.035(2) Uani 1 1 d . . .
H43B H 0.3043 0.5663 0.4400 0.042 Uiso 1 1 calc R . .
C44 C 0.2075(5) 0.3120(3) 0.6109(7) 0.037(2) Uani 1 1 d . . .
C44' C 0.3293(5) 0.5841(2) 0.2750(6) 0.025(2) Uani 1 1 d . . .
C51 C 0.3355(5) 0.4533(3) 0.4447(7) 0.038(2) Uani 1 1 d . . .
H51A H 0.3289 0.4573 0.3616 0.046 Uiso 1 1 calc R . .
C51' C 0.4750(5) 0.6513(3) -0.0087(6) 0.036(2) Uani 1 1 d . . .
H51B H 0.4573 0.6805 -0.0268 0.043 Uiso 1 1 calc R . .
C52 C 0.3906(5) 0.4749(3) 0.5280(8) 0.050(3) Uani 1 1 d . . .
H52A H 0.4263 0.4960 0.5118 0.060 Uiso 1 1 calc R . .
C52' C 0.5487(5) 0.6373(3) -0.0076(7) 0.043(2) Uani 1 1 d . . .
H52B H 0.5892 0.6547 -0.0245 0.051 Uiso 1 1 calc R . .
C53 C 0.3823(5) 0.4588(3) 0.6426(8) 0.043(2) Uani 1 1 d . . .
H53A H 0.4120 0.4667 0.7167 0.051 Uiso 1 1 calc R . .
C53' C 0.5510(5) 0.5908(3) 0.0245(7) 0.035(2) Uani 1 1 d . . .
H53B H 0.5931 0.5715 0.0324 0.042 Uiso 1 1 calc R . .
C54 C 0.3223(5) 0.4294(3) 0.6229(6) 0.033(2) Uani 1 1 d . . .
C54' C 0.4793(5) 0.5805(3) 0.0411(6) 0.027(2) Uani 1 1 d . . .
C64 C 0.1808(5) 0.3467(3) 0.6900(6) 0.040(2) Uani 1 1 d . . .
H64A H 0.1251 0.3459 0.6796 0.048 Uiso 1 1 calc R . .
H64B H 0.2021 0.3402 0.7740 0.048 Uiso 1 1 calc R . .
C64' C 0.3932(4) 0.5575(2) 0.2424(6) 0.033(2) Uani 1 1 d . . .
H64C H 0.4019 0.5306 0.2921 0.039 Uiso 1 1 calc R . .
H64D H 0.4401 0.5752 0.2566 0.039 Uiso 1 1 calc R . .
C65 C 0.2888(4) 0.3984(3) 0.7020(6) 0.032(2) Uani 1 1 d . . .
H65A H 0.3147 0.3694 0.7053 0.038 Uiso 1 1 calc R . .
H65B H 0.2968 0.4106 0.7833 0.038 Uiso 1 1 calc R . .
C65' C 0.4427(4) 0.5360(2) 0.0634(6) 0.029(2) Uani 1 1 d . . .
H65C H 0.4300 0.5192 -0.0116 0.035 Uiso 1 1 calc R . .
H65D H 0.4785 0.5181 0.1204 0.035 Uiso 1 1 calc R . .
C66 C 0.1622(5) 0.4272(3) 0.7094(6) 0.048(3) Uani 1 1 d . . .
H66A H 0.1729 0.4249 0.7958 0.072 Uiso 1 1 calc R . .
H66D H 0.1082 0.4228 0.6801 0.072 Uiso 1 1 calc R . .
H66B H 0.1770 0.4565 0.6858 0.072 Uiso 1 1 calc R . .
C66' C 0.3252(5) 0.5027(2) 0.1032(6) 0.036(2) Uani 1 1 d . . .
H66C H 0.3552 0.4785 0.1446 0.054 Uiso 1 1 calc R . .
H66G H 0.3084 0.4948 0.0199 0.054 Uiso 1 1 calc R . .
H66E H 0.2812 0.5080 0.1399 0.054 Uiso 1 1 calc R . .

loop_
_atom_site_aniso_label
_atom_site_aniso_U_11
_atom_site_aniso_U_22
_atom_site_aniso_U_33
_atom_site_aniso_U_23
_atom_site_aniso_U_13
_atom_site_aniso_U_12
Ti 0.0339(10) 0.0240(9) 0.0214(8) 0.0009(6) 0.0053(7) -0.0006(8)
Ti' 0.0273(9) 0.0198(8) 0.0234(8) -0.0001(6) 0.0054(6) -0.0006(7)
CoB 0.0356(8) 0.0258(7) 0.0286(6) -0.0026(5) 0.0082(5) -0.0003(6)
CoA 0.0406(8) 0.0282(7) 0.0404(7) -0.0088(6) 0.0002(6) 0.0022(6)
N1 0.036(5) 0.028(4) 0.028(4) 0.003(3) 0.008(3) -0.001(4)
N1' 0.030(4) 0.019(4) 0.026(4) -0.005(3) 0.008(3) 0.005(3)
N2 0.031(4) 0.023(4) 0.030(4) 0.000(3) 0.010(3) -0.001(4)
N2' 0.030(4) 0.024(4) 0.027(4) 0.005(3) 0.004(3) 0.003(3)
N3 0.031(4) 0.015(4) 0.024(4) 0.000(3) 0.004(3) 0.001(3)
N3' 0.033(5) 0.030(4) 0.028(4) 0.000(3) 0.014(3) 0.001(4)
N4 0.038(5) 0.031(4) 0.029(4) 0.006(3) 0.013(3) 0.000(4)
N4' 0.022(4) 0.015(4) 0.028(4) -0.004(3) 0.012(3) -0.005(3)
N5 0.027(4) 0.029(4) 0.029(4) 0.007(3) 0.007(3) -0.006(4)
N5' 0.038(5) 0.013(4) 0.026(4) 0.002(3) 0.005(3) 0.005(4)
N6 0.039(5) 0.032(4) 0.028(4) 0.003(3) 0.013(3) -0.004(4)
N6' 0.028(4) 0.030(4) 0.016(3) 0.000(3) 0.009(3) -0.004(3)
C11B 0.069(8) 0.047(7) 0.021(5) 0.000(4) 0.001(5) -0.013(6)
C11A 0.051(7) 0.035(6) 0.056(6) -0.020(4) 0.026(5) -0.008(6)
C11 0.058(7) 0.035(6) 0.024(5) 0.005(4) 0.002(5) -0.001(6)
C11' 0.031(6) 0.026(5) 0.033(5) 0.009(4) 0.011(4) 0.006(4)
C12B 0.055(7) 0.042(6) 0.028(5) -0.007(4) 0.020(5) -0.006(6)
C12A 0.025(6) 0.056(7) 0.079(7) -0.026(5) 0.015(5) -0.001(6)
C12 0.027(6) 0.065(8) 0.047(6) 0.012(5) 0.012(5) -0.017(6)
C12' 0.034(6) 0.030(5) 0.045(6) 0.008(4) 0.008(5) -0.002(5)
C13B 0.047(6) 0.057(7) 0.042(5) 0.013(5) 0.013(5) 0.001(6)
C13A 0.041(7) 0.046(7) 0.054(6) 0.003(5) 0.011(5) -0.022(6)
C13 0.035(6) 0.035(6) 0.056(6) 0.014(4) 0.018(5) 0.007(5)
C13' 0.037(6) 0.030(5) 0.027(5) 0.001(4) -0.004(4) -0.004(5)
C14B 0.058(7) 0.023(6) 0.054(6) -0.006(4) 0.026(5) -0.015(5)
C14A 0.049(7) 0.022(5) 0.048(5) -0.007(4) 0.013(5) 0.000(5)
C14 0.033(6) 0.039(6) 0.027(5) -0.001(4) 0.012(4) 0.001(5)
C14' 0.039(6) 0.034(6) 0.030(5) 0.004(4) 0.008(4) -0.005(5)
C15B 0.072(8) 0.029(6) 0.047(6) 0.019(5) 0.025(5) 0.012(6)
C15A 0.049(6) 0.027(5) 0.032(5) -0.007(4) 0.012(4) -0.004(5)
C21B 0.046(7) 0.047(6) 0.033(5) 0.003(5) 0.008(4) -0.003(6)
C21A 0.062(8) 0.057(8) 0.048(6) 0.019(5) 0.004(5) -0.015(7)
C21 0.032(6) 0.031(5) 0.037(5) -0.009(4) 0.007(4) 0.004(4)
C21' 0.041(6) 0.019(5) 0.048(5) -0.004(4) 0.009(4) -0.005(4)
C22B 0.053(7) 0.039(6) 0.042(5) 0.007(4) 0.013(5) 0.001(6)
C22A 0.079(8) 0.055(7) 0.033(5) -0.011(5) 0.015(5) 0.003(7)
C22 0.065(7) 0.037(6) 0.025(5) -0.004(4) 0.018(4) -0.022(6)
C22' 0.053(7) 0.012(5) 0.074(7) 0.015(5) 0.009(5) -0.002(5)
C23B 0.067(8) 0.052(7) 0.029(5) 0.013(5) 0.016(5) 0.019(6)
C23A 0.052(7) 0.083(9) 0.042(6) -0.011(5) -0.032(5) 0.006(7)
C23 0.048(6) 0.027(5) 0.025(5) 0.003(4) 0.009(4) -0.007(5)
C23' 0.061(7) 0.040(6) 0.035(5) 0.013(5) 0.012(5) -0.008(5)
C24B 0.048(7) 0.071(8) 0.026(5) -0.010(5) 0.015(5) -0.006(6)
C24A 0.117(11) 0.068(8) 0.046(7) 0.002(6) -0.032(7) 0.045(8)
C24 0.033(6) 0.016(5) 0.031(5) -0.007(4) 0.000(4) -0.006(4)
C24' 0.035(5) 0.027(5) 0.038(5) 0.009(4) 0.002(4) 0.001(5)
C25B 0.046(7) 0.045(6) 0.039(5) -0.007(4) 0.018(5) 0.013(5)
C25A 0.109(10) 0.043(7) 0.038(6) 0.011(5) -0.028(7) -0.006(8)
C31' 0.054(6) 0.035(6) 0.035(5) -0.009(4) -0.005(5) -0.009(5)
C31 0.030(6) 0.025(5) 0.030(5) -0.005(4) 0.010(4) 0.003(4)
C32 0.040(6) 0.019(5) 0.029(5) 0.010(4) 0.003(4) -0.001(4)
C32' 0.058(6) 0.049(6) 0.020(5) -0.001(4) 0.006(4) 0.000(6)
C33 0.040(6) 0.016(5) 0.049(5) -0.004(4) 0.007(4) -0.004(4)
C33' 0.056(7) 0.066(7) 0.026(5) -0.009(4) 0.012(4) 0.001(6)
C41 0.060(7) 0.032(6) 0.034(5) -0.002(4) 0.005(5) 0.002(5)
C41' 0.025(5) 0.027(5) 0.034(5) -0.004(4) 0.008(4) -0.001(4)
C42 0.060(7) 0.032(6) 0.058(6) 0.002(5) -0.007(5) -0.012(5)
C42' 0.038(6) 0.039(6) 0.031(5) -0.013(4) 0.019(4) -0.008(5)
C43 0.063(8) 0.044(7) 0.048(6) 0.019(5) 0.004(5) -0.013(6)
C43' 0.048(6) 0.033(5) 0.027(5) -0.004(4) 0.015(4) 0.000(5)
C44 0.035(6) 0.040(6) 0.038(5) 0.011(5) 0.010(4) -0.004(5)
C44' 0.039(6) 0.015(4) 0.020(4) 0.000(3) 0.006(4) -0.007(4)
C51 0.028(6) 0.045(6) 0.040(5) 0.006(4) 0.002(5) 0.004(5)
C51' 0.043(6) 0.029(5) 0.035(5) -0.001(4) 0.007(4) 0.004(5)
C52 0.030(6) 0.044(6) 0.073(7) 0.012(5) 0.006(5) -0.009(5)
C52' 0.040(7) 0.039(6) 0.053(6) 0.007(4) 0.017(5) -0.004(5)
C53 0.038(6) 0.039(6) 0.047(6) -0.004(5) -0.003(5) -0.007(5)
C53' 0.025(6) 0.034(6) 0.046(5) 0.007(4) 0.009(4) 0.009(5)
C54 0.039(6) 0.040(6) 0.021(5) -0.002(4) 0.005(4) -0.006(5)
C54' 0.025(6) 0.029(5) 0.028(5) -0.002(4) 0.008(4) 0.000(5)
C64 0.038(6) 0.055(6) 0.025(5) 0.008(4) 0.000(4) -0.001(5)
C64' 0.048(6) 0.016(5) 0.032(5) 0.013(4) 0.003(4) -0.002(4)
C65 0.038(6) 0.035(5) 0.022(4) 0.002(4) 0.004(4) 0.006(5)
C65' 0.035(6) 0.017(5) 0.036(5) -0.004(4) 0.009(4) -0.003(4)
C66 0.064(7) 0.053(6) 0.028(5) -0.005(4) 0.013(5) 0.005(6)
C66' 0.056(6) 0.018(5) 0.037(5) -0.002(4) 0.015(4) -0.003(5)

loop_
_atom_type_symbol
_atom_type_description
_atom_type_scat_dispersion_real
_atom_type_scat_dispersion_imag
_atom_type_scat_source
C C 0.0033 0.0016 'International Tables Vol C Tables 4.2.6.8 and 6.1.1.4'
H H 0.0000 0.0000 'International Tables Vol C Tables 4.2.6.8 and 6.1.1.4'
N N 0.0061 0.0033 'International Tables Vol C Tables 4.2.6.8 and 6.1.1.4'
Ti Ti 0.2776 0.4457 'International Tables Vol C Tables 4.2.6.8 and 6.1.1.4'
Co Co 0.3494 0.9721 'International Tables Vol C Tables 4.2.6.8 and 6.1.1.4'

loop_
_geom_angle_atom_site_label_1
_geom_angle_atom_site_label_2
_geom_angle_atom_site_label_3
_geom_angle
_geom_angle_site_symmetry_1
_geom_angle_site_symmetry_3
_geom_angle_publ_flag
N4 Ti N5 103.5(2) . . ?
N4 Ti N2 101.1(2) . . ?
N5 Ti N2 93.9(2) . . ?
N4 Ti N1 91.1(3) . . ?
N5 Ti N1 153.4(2) . . ?
N2 Ti N1 105.0(2) . . ?
N4 Ti N6 75.5(2) . . ?
N5 Ti N6 76.1(2) . . ?
N2 Ti N6 168.1(2) . . ?
N1 Ti N6 86.5(2) . . ?
N4 Ti N3 163.4(2) . . ?
N5 Ti N3 93.1(2) . . ?
N2 Ti N3 78.2(2) . . ?
N1 Ti N3 73.2(2) . . ?
N6 Ti N3 108.3(2) . . ?
N2' Ti' N5' 93.2(2) . . ?
N2' Ti' N4' 99.3(2) . . ?
N5' Ti' N4' 104.9(2) . . ?
N2' Ti' N1' 105.3(2) . . ?
N5' Ti' N1' 152.6(2) . . ?
N4' Ti' N1' 92.2(2) . . ?
N2' Ti' N6' 165.3(2) . . ?
N5' Ti' N6' 73.4(2) . . ?
N4' Ti' N6' 79.0(2) . . ?
N1' Ti' N6' 89.4(2) . . ?
N2' Ti' N3' 78.0(2) . . ?
N5' Ti' N3' 90.2(2) . . ?
N4' Ti' N3' 164.8(2) . . ?
N1' Ti' N3' 74.4(2) . . ?
N6' Ti' N3' 107.4(2) . . ?
C15B CoB C14B 40.9(3) . . ?
C15B CoB C21B 114.8(4) . . ?
C14B CoB C21B 149.5(4) . . ?
C15B CoB C11B 41.8(3) . . ?
C14B CoB C11B 69.3(3) . . ?
C21B CoB C11B 105.0(4) . . ?
C15B CoB C24B 129.9(4) . . ?
C14B CoB C24B 110.4(4) . . ?
C21B CoB C24B 68.5(3) . . ?
C11B CoB C24B 167.5(4) . . ?
C15B CoB C22B 148.4(4) . . ?
C14B CoB C22B 169.6(4) . . ?
C21B CoB C22B 40.3(3) . . ?
C11B CoB C22B 115.2(4) . . ?
C24B CoB C22B 67.4(4) . . ?
C15B CoB C25B 106.0(4) . . ?
C14B CoB C25B 117.5(4) . . ?
C21B CoB C25B 40.7(3) . . ?
C11B CoB C25B 126.5(4) . . ?
C24B CoB C25B 41.8(3) . . ?
C22B CoB C25B 68.2(4) . . ?
C15B CoB C13B 68.1(4) . . ?
C14B CoB C13B 40.0(3) . . ?
C21B CoB C13B 167.2(4) . . ?
C11B CoB C13B 68.3(4) . . ?
C24B CoB C13B 120.1(4) . . ?
C22B CoB C13B 131.3(4) . . ?
C25B CoB C13B 152.1(4) . . ?
C15B CoB C23B 168.9(4) . . ?
C14B CoB C23B 131.1(4) . . ?
C21B CoB C23B 69.1(4) . . ?
C11B CoB C23B 148.9(4) . . ?
C24B CoB C23B 40.4(3) . . ?
C22B CoB C23B 40.7(3) . . ?
C25B CoB C23B 69.8(3) . . ?
C13B CoB C23B 110.5(4) . . ?
C15B CoB C12B 68.6(4) . . ?
C14B CoB C12B 68.1(3) . . ?
C21B CoB C12B 127.7(4) . . ?
C11B CoB C12B 40.5(3) . . ?
C24B CoB C12B 151.9(4) . . ?
C22B CoB C12B 108.7(4) . . ?
C25B CoB C12B 165.2(4) . . ?
C13B CoB C12B 40.3(3) . . ?
C23B CoB C12B 118.0(4) . . ?
C13A CoA C22A 117.8(4) . . ?
C13A CoA C15A 68.2(3) . . ?
C22A CoA C15A 129.3(4) . . ?
C13A CoA C23A 109.3(4) . . ?
C22A CoA C23A 41.4(3) . . ?
C15A CoA C23A 169.0(4) . . ?
C13A CoA C25A 169.0(5) . . ?
C22A CoA C25A 68.2(4) . . ?
C15A CoA C25A 116.1(4) . . ?
C23A CoA C25A 68.4(4) . . ?
C13A CoA C14A 41.3(3) . . ?
C22A CoA C14A 107.0(4) . . ?
C15A CoA C14A 41.3(3) . . ?
C23A CoA C14A 129.7(4) . . ?
C25A CoA C14A 148.4(4) . . ?
C13A CoA C21A 150.1(4) . . ?
C22A CoA C21A 41.6(3) . . ?
C15A CoA C21A 106.6(4) . . ?
C23A CoA C21A 70.0(4) . . ?
C25A CoA C21A 40.3(4) . . ?
C14A CoA C21A 115.0(4) . . ?
C13A CoA C12A 40.3(3) . . ?
C22A CoA C12A 149.7(4) . . ?
C15A CoA C12A 69.3(3) . . ?
C23A CoA C12A 116.2(4) . . ?
C25A CoA C12A 130.1(5) . . ?
C14A CoA C12A 70.1(4) . . ?
C21A CoA C12A 167.7(4) . . ?
C13A CoA C11A 67.3(3) . . ?
C22A CoA C11A 168.0(4) . . ?
C15A CoA C11A 40.5(3) . . ?
C23A CoA C11A 149.6(4) . . ?
C25A CoA C11A 108.8(4) . . ?
C14A CoA C11A 69.0(3) . . ?
C21A CoA C11A 128.7(4) . . ?
C12A CoA C11A 41.0(3) . . ?
C13A CoA C24A 132.1(5) . . ?
C22A CoA C24A 69.1(4) . . ?
C15A CoA C24A 147.7(4) . . ?
C23A CoA C24A 41.8(4) . . ?
C25A CoA C24A 39.3(4) . . ?
C14A CoA C24A 170.6(4) . . ?
C21A CoA C24A 68.2(5) . . ?
C12A CoA C24A 108.6(5) . . ?
C11A CoA C24A 116.5(4) . . ?
C14 N1 C11 105.7(7) . . ?
C14 N1 Ti 120.1(6) . . ?
C11 N1 Ti 134.1(6) . . ?
C11' N1' C14' 105.5(7) . . ?
C11' N1' Ti' 134.2(5) . . ?
C14' N1' Ti' 120.3(5) . . ?
C21 N2 C24 105.9(6) . . ?
C21 N2 Ti 135.2(5) . . ?
C24 N2 Ti 115.2(5) . . ?
C21' N2' C24' 106.0(6) . . ?
C21' N2' Ti' 135.9(5) . . ?
C24' N2' Ti' 117.9(5) . . ?
C31 N3 C33 109.8(6) . . ?
C31 N3 C32 109.7(6) . . ?
C33 N3 C32 107.9(5) . . ?
C31 N3 Ti 108.4(4) . . ?
C33 N3 Ti 116.8(4) . . ?
C32 N3 Ti 104.0(4) . . ?
C33' N3' C32' 110.3(6) . . ?
C33' N3' C31' 110.6(6) . . ?
C32' N3' C31' 108.2(6) . . ?
C33' N3' Ti' 115.5(5) . . ?
C32' N3' Ti' 104.9(4) . . ?
C31' N3' Ti' 106.9(4) . . ?
C41 N4 C44 105.8(7) . . ?
C41 N4 Ti 136.1(5) . . ?
C44 N4 Ti 117.8(5) . . ?
C41' N4' C44' 106.2(6) . . ?
C41' N4' Ti' 134.2(5) . . ?
C44' N4' Ti' 114.0(5) . . ?
C51 N5 C54 105.1(6) . . ?
C51 N5 Ti 134.9(5) . . ?
C54 N5 Ti 118.9(5) . . ?
C54' N5' C51' 103.9(6) . . ?
C54' N5' Ti' 121.6(5) . . ?
C51' N5' Ti' 134.0(5) . . ?
C65 N6 C66 109.7(6) . . ?
C65 N6 C64 111.1(6) . . ?
C66 N6 C64 109.0(6) . . ?
C65 N6 Ti 106.6(4) . . ?
C66 N6 Ti 115.4(4) . . ?
C64 N6 Ti 104.9(4) . . ?
C65' N6' C66' 109.9(6) . . ?
C65' N6' C64' 110.5(6) . . ?
C66' N6' C64' 107.6(5) . . ?
C65' N6' Ti' 108.5(4) . . ?
C66' N6' Ti' 116.2(4) . . ?
C64' N6' Ti' 103.9(4) . . ?
C12B C11B C15B 107.0(8) . . ?
C12B C11B CoB 71.1(4) . . ?
C15B C11B CoB 68.4(4) . . ?
C15A C11A C12A 109.1(8) . . ?
C15A C11A CoA 68.9(4) . . ?
C12A C11A CoA 69.4(5) . . ?
C12 C11 N1 109.9(8) . . ?
N1' C11' C12' 110.8(7) . . ?
C13B C12B C11B 107.7(8) . . ?
C13B C12B CoB 68.9(5) . . ?
C11B C12B CoB 68.4(4) . . ?
C13A C12A C11A 105.4(8) . . ?
C13A C12A CoA 68.9(5) . . ?
C11A C12A CoA 69.6(5) . . ?
C11 C12 C13 106.1(8) . . ?
C11' C12' C13' 105.5(7) . . ?
C14B C13B C12B 109.1(8) . . ?
C14B C13B CoB 68.9(5) . . ?
C12B C13B CoB 70.8(5) . . ?
C12A C13A C14A 111.9(8) . . ?
C12A C13A CoA 70.8(5) . . ?
C14A C13A CoA 70.2(5) . . ?
C14 C13 C12 108.0(8) . . ?
C14' C13' C12' 107.1(7) . . ?
C13B C14B C15B 108.5(8) . . ?
C13B C14B CoB 71.1(5) . . ?
C15B C14B CoB 69.5(5) . . ?
C13A C14A C15A 104.4(8) . . ?
C13A C14A CoA 68.6(5) . . ?
C15A C14A CoA 68.6(5) . . ?
C13 C14 N1 110.3(8) . . ?
C13 C14 C31 133.5(8) . . ?
N1 C14 C31 116.2(7) . . ?
C13' C14' N1' 111.1(7) . . ?
C13' C14' C31' 132.7(8) . . ?
N1' C14' C31' 116.1(7) . . ?
C14B C15B C11B 107.6(8) . . ?
C14B C15B CoB 69.6(5) . . ?
C11B C15B CoB 69.8(4) . . ?
C11A C15A C14A 109.1(8) . . ?
C11A C15A CoA 70.7(5) . . ?
C14A C15A CoA 70.0(4) . . ?
C22B C21B C25B 108.8(8) . . ?
C22B C21B CoB 70.3(5) . . ?
C25B C21B CoB 70.4(5) . . ?
C25A C21A C22A 106.0(9) . . ?
C25A C21A CoA 69.6(6) . . ?
C22A C21A CoA 68.4(5) . . ?
N2 C21 C22 111.5(8) . . ?
N2' C21' C22' 110.6(7) . . ?
C21B C22B C23B 110.4(8) . . ?
C21B C22B CoB 69.3(5) . . ?
C23B C22B CoB 70.8(5) . . ?
C23A C22A C21A 108.6(9) . . ?
C23A C22A CoA 69.6(5) . . ?
C21A C22A CoA 70.0(5) . . ?
C21 C22 C23 105.8(7) . . ?
C21' C22' C23' 105.4(8) . . ?
C24B C23B C22B 105.1(8) . . ?
C24B C23B CoB 68.5(4) . . ?
C22B C23B CoB 68.5(5) . . ?
C22A C23A C24A 106.3(9) . . ?
C22A C23A CoA 68.9(4) . . ?
C24A C23A CoA 70.4(5) . . ?
C24 C23 C22 107.5(7) . . ?
C24' C23' C22' 107.9(7) . . ?
C23B C24B C25B 110.0(8) . . ?
C23B C24B CoB 71.0(5) . . ?
C25B C24B CoB 69.4(4) . . ?
C25A C24A C23A 107.2(10) . . ?
C25A C24A CoA 69.2(5) . . ?
C23A C24A CoA 67.8(5) . . ?
C23 C24 N2 109.3(7) . . ?
C23 C24 C32 132.5(7) . . ?
N2 C24 C32 118.0(7) . . ?
C23' C24' N2' 110.1(7) . . ?
C23' C24' C32' 132.2(7) . . ?
N2' C24' C32' 116.9(7) . . ?
C21B C25B C24B 105.7(8) . . ?
C21B C25B CoB 69.0(5) . . ?
C24B C25B CoB 68.9(4) . . ?
C24A C25A C21A 111.8(10) . . ?
C24A C25A CoA 71.5(6) . . ?
C21A C25A CoA 70.2(5) . . ?
C14' C31' N3' 109.1(6) . . ?
N3 C31 C14 109.6(6) . . ?
C24 C32 N3 109.9(6) . . ?
N3' C32' C24' 110.2(6) . . ?
N4 C41 C42 111.0(8) . . ?
N4' C41' C42' 110.7(7) . . ?
C43 C42 C41 105.6(8) . . ?
C41' C42' C43' 106.8(7) . . ?
C42 C43 C44 109.1(8) . . ?
C44' C43' C42' 107.3(7) . . ?
C43 C44 N4 108.5(7) . . ?
C43 C44 C64 133.8(8) . . ?
N4 C44 C64 117.4(7) . . ?
C43' C44' N4' 109.1(7) . . ?
C43' C44' C64' 134.3(7) . . ?
N4' C44' C64' 116.3(6) . . ?
N5 C51 C52 111.1(7) . . ?
C52' C51' N5' 111.3(7) . . ?
C51 C52 C53 106.5(8) . . ?
C51' C52' C53' 106.1(8) . . ?
C54 C53 C52 106.2(7) . . ?
C54' C53' C52' 105.7(8) . . ?
C53 C54 N5 111.0(7) . . ?
C53 C54 C65 133.5(7) . . ?
N5 C54 C65 115.1(7) . . ?
C53' C54' N5' 113.1(7) . . ?
C53' C54' C65' 131.4(8) . . ?
N5' C54' C65' 115.0(7) . . ?
N6 C64 C44 109.1(6) . . ?
C44' C64' N6' 109.2(6) . . ?
N6 C65 C54 110.9(6) . . ?
N6' C65' C54' 109.2(6) . . ?

loop_
_geom_bond_atom_site_label_1
_geom_bond_atom_site_label_2
_geom_bond_distance
_geom_bond_site_symmetry_2
_geom_bond_publ_flag
Ti N4 2.066(6) . ?
Ti N5 2.072(6) . ?
Ti N2 2.078(6) . ?
Ti N1 2.098(7) . ?
Ti N6 2.337(6) . ?
Ti N3 2.347(6) . ?
Ti' N2' 2.059(6) . ?
Ti' N5' 2.070(6) . ?
Ti' N4' 2.085(6) . ?
Ti' N1' 2.087(6) . ?
Ti' N6' 2.330(6) . ?
Ti' N3' 2.340(6) . ?
CoB C15B 1.998(8) . ?
CoB C14B 2.000(8) . ?
CoB C21B 2.007(8) . ?
CoB C11B 2.018(7) . ?
CoB C24B 2.019(7) . ?
CoB C22B 2.020(8) . ?
CoB C25B 2.026(8) . ?
CoB C13B 2.028(8) . ?
CoB C23B 2.051(8) . ?
CoB C12B 2.053(8) . ?
CoA C13A 1.999(8) . ?
CoA C22A 2.001(8) . ?
CoA C15A 2.002(7) . ?
CoA C23A 2.010(8) . ?
CoA C25A 2.015(9) . ?
CoA C14A 2.020(8) . ?
CoA C21A 2.023(9) . ?
CoA C12A 2.024(9) . ?
CoA C11A 2.026(8) . ?
CoA C24A 2.044(9) . ?
N1 C14 1.384(9) . ?
N1 C11 1.388(9) . ?
N1' C11' 1.359(8) . ?
N1' C14' 1.381(9) . ?
N2 C21 1.364(9) . ?
N2 C24 1.391(9) . ?
N2' C21' 1.370(9) . ?
N2' C24' 1.375(8) . ?
N3 C31 1.461(8) . ?
N3 C33 1.484(8) . ?
N3 C32 1.497(8) . ?
N3' C33' 1.453(9) . ?
N3' C32' 1.496(9) . ?
N3' C31' 1.500(9) . ?
N4 C41 1.370(9) . ?
N4 C44 1.384(8) . ?
N4' C41' 1.356(8) . ?
N4' C44' 1.404(8) . ?
N5 C51 1.355(9) . ?
N5 C54 1.394(8) . ?
N5' C54' 1.366(8) . ?
N5' C51' 1.390(9) . ?
N6 C65 1.462(8) . ?
N6 C66 1.488(9) . ?
N6 C64 1.489(9) . ?
N6' C65' 1.459(8) . ?
N6' C66' 1.493(8) . ?
N6' C64' 1.500(8) . ?
C11B C12B 1.408(11) . ?
C11B C15B 1.433(11) . ?
C11A C15A 1.393(10) . ?
C11A C12A 1.417(10) . ?
C11 C12 1.385(10) . ?
C11' C12' 1.387(10) . ?
C12B C13B 1.406(11) . ?
C12A C13A 1.387(11) . ?
C12 C13 1.405(11) . ?
C12' C13' 1.414(10) . ?
C13B C14B 1.379(11) . ?
C13A C14A 1.417(10) . ?
C13 C14 1.355(10) . ?
C13' C14' 1.345(10) . ?
C14B C15B 1.398(11) . ?
C14A C15A 1.420(10) . ?
C14 C31 1.487(10) . ?
C14' C31' 1.487(10) . ?
C21B C22B 1.388(10) . ?
C21B C25B 1.402(11) . ?
C21A C25A 1.391(12) . ?
C21A C22A 1.429(12) . ?
C21 C22 1.379(9) . ?
C21' C22' 1.388(10) . ?
C22B C23B 1.417(11) . ?
C22A C23A 1.419(11) . ?
C22 C23 1.408(10) . ?
C22' C23' 1.406(10) . ?
C23B C24B 1.406(11) . ?
C23A C24A 1.447(13) . ?
C23 C24 1.385(9) . ?
C23' C24' 1.362(10) . ?
C24B C25B 1.442(10) . ?
C24A C25A 1.364(13) . ?
C24 C32 1.466(10) . ?
C24' C32' 1.514(11) . ?
C41 C42 1.378(10) . ?
C41' C42' 1.370(9) . ?
C42 C43 1.375(11) . ?
C42' C43' 1.405(10) . ?
C43 C44 1.376(11) . ?
C43' C44' 1.367(9) . ?
C44 C64 1.494(10) . ?
C44' C64' 1.481(10) . ?
C51 C52 1.378(10) . ?
C51' C52' 1.367(10) . ?
C52 C53 1.410(10) . ?
C52' C53' 1.426(11) . ?
C53 C54 1.358(10) . ?
C53' C54' 1.352(9) . ?
C54 C65 1.481(10) . ?
C54' C65' 1.511(10) . ?
